data_1572469
loop_
_publ_author_name
'Boronski, Josef T.'
'Griffin, Liam P.'
'Conder, Caroline'
'Crumpton, Agamemnon E.'
'Wales, Lewis L.'
'Aldridge, Simon'

_publ_section_title
;
 On the nature and limits of alkaline earth-triel bonding.
;
_journal_issue 37
_journal_name_full 'Chemical science'
_journal_page_first 15377
_journal_page_last 15384
_journal_paper_doi 10.1039/d4sc03832k
_journal_volume 15
_journal_year 2024
_chemical_formula_moiety 'C47 H62 Al N2 O, C5 H5 Mg'
_chemical_formula_sum 'C52 H67 Al Mg N2 O'
_chemical_formula_weight 787.36
_space_group_crystal_system monoclinic
_space_group_IT_number 14
_space_group_name_Hall '-P 2ybc'
_space_group_name_H-M_alt 'P 1 21/c 1'
_atom_sites_solution_hydrogens geom
_atom_sites_solution_primary dual
_audit_creation_date 2022-12-08
_audit_creation_method
;
Olex2 1.3
(compiled 2020.11.12 svn.r5f609507 for OlexSys, GUI svn.r6408)
;
_audit_update_record
;
2024-04-09 deposited with the CCDC.	2024-08-22 downloaded from the CCDC.
;
_cell_angle_alpha 90
_cell_angle_beta 109.1377(17)
_cell_angle_gamma 90
_cell_formula_units_Z 4
_cell_length_a 13.6415(2)
_cell_length_b 19.3339(3)
_cell_length_c 18.9730(3)
_cell_measurement_reflns_used 37113
_cell_measurement_temperature 100.00(10)
_cell_measurement_theta_max 74.0860
_cell_measurement_theta_min 4.1500
_cell_volume 4727.45(13)
_computing_cell_refinement 'CrysAlisPro 1.171.42.61a (Rigaku OD, 2022)'
_computing_data_collection 'CrysAlisPro 1.171.42.61a (Rigaku OD, 2022)'
_computing_data_reduction 'CrysAlisPro 1.171.42.61a (Rigaku OD, 2022)'
_computing_molecular_graphics 'Olex2 1.3 (Dolomanov et al., 2009)'
_computing_publication_material 'Olex2 1.3 (Dolomanov et al., 2009)'
_computing_structure_refinement 'SHELXL 2018/3 (Sheldrick, 2015)'
_computing_structure_solution 'SHELXT  (Sheldrick, 2015)'
_diffrn_ambient_environment N~2~
_diffrn_ambient_temperature 100.00(10)
_diffrn_detector 'Hybrid Pixel Array Detector'
_diffrn_detector_area_resol_mean 10.0000
_diffrn_detector_type 'HyPix-Arc 150'
_diffrn_measured_fraction_theta_full 1.000
_diffrn_measured_fraction_theta_max 0.987
_diffrn_measurement_details
;
List of Runs (angles in degrees, time in seconds):

  # Type    Start    End  Width  t~exp~   \w     \q     \k     \f   Frames
#--------------------------------------------------------------------------
  1  \w     12.00  44.00   0.50    5.00    --   56.98-101.00  49.00   64
  2  \w     75.00 102.00   0.50   10.00    --   84.18-101.00  49.00   54
  3  \w     47.00  72.00   0.50   10.00    --   84.18-101.00  49.00   50
  4  \w      9.00  37.00   0.50    5.00    --   56.98 -30.00 -90.00   56
  5  \w     14.00  39.00   0.50    5.00    --   56.98 -95.00 150.00   50
  6  \w     62.00  87.00   0.50    5.00    --   56.98  45.00-150.00   50
  7  \w      6.00  37.00   0.50    5.00    --   56.98 -30.00 150.00   62
  8  \w      7.00  36.00   0.50    5.00    --   56.98 -30.00-180.00   58
  9  \w     44.00  69.00   0.50    5.00    --   56.98 -95.00 150.00   50
 10  \w     20.00  65.00   0.50    5.00    --   56.98 -95.00   0.00   90
 11  \w      4.00  30.00   0.50    5.00    --   56.98 -30.00-150.00   52
 12  \w     83.00 121.00   0.50    5.00    --   69.93  45.00  90.00   76
 13  \w     21.00  46.00   0.50    5.00    --   69.93 -45.00 120.00   50
 14  \w     19.00  45.00   0.50    5.00    --   69.93 -45.00  90.00   52
 15  \w     30.00  80.00   0.50    5.00    --   69.93 -95.00 120.00  100
 16  \w     45.00  80.00   0.50    5.00    --   69.93-101.00  49.00   70
 17  \w     22.00  48.00   0.50    5.00    --   69.93 -45.00-120.00   52
 18  \w     44.00  81.00   0.50   10.00    --   84.18 -77.00  60.00   74
 19  \w     60.00  86.00   0.50   10.00    --   84.18 -77.00-150.00   52
 20  \w     44.00  72.00   0.50   10.00    --   84.18 -61.00-120.00   56
 21  \w     44.00  88.00   0.50   10.00    --   84.18 -77.00 120.00   88
 22  \w     89.00 127.00   0.50   10.00    --   84.18  45.00  30.00   76
 23  \w     89.00 135.00   0.50   10.00    --   84.18  45.00 -60.00   92
 24  \w     39.00  67.00   0.50   10.00    --   84.18 -61.00 -90.00   56
 25  \w     79.00 106.00   0.50   10.00    --   84.18-111.00 120.00   54
 26  \w     47.00  72.00   0.50   10.00    --   84.18 -61.00-150.00   50
 27  \w     43.00  69.00   0.50   10.00    --   84.18 -61.00 -60.00   52
 28  \w     46.00  98.00   0.50   10.00    --   84.18 -95.00  60.00  104
 29  \w     91.00 117.00   0.50   10.00    --   84.18 178.00 -90.00   52
 30  \w     92.00 118.00   0.50   10.00    --   84.18  45.00   0.00   52
 31  \w     40.00  65.00   0.50   10.00    --   84.18 -61.00  60.00   50
 32  \w     98.00 129.00   0.50   10.00    --   84.18  45.00-120.00   62
 33  \w     52.00  89.00   0.50   10.00    --   84.18 -95.00 120.00   74
 34  \w     56.00  82.00   0.50   10.00    --   84.18 178.00 -90.00   52
 35  \w     41.00  66.00   0.50   10.00    --   84.18 -61.00 -30.00   50
 36  \w    102.00 127.00   0.50   10.00    --   84.18  45.00  60.00   50
 37  \w     89.00 116.00   0.50   10.00    --   84.18   0.00-120.00   54
 38  \w     51.00  76.00   0.50   10.00    --   84.18   0.00-120.00   50
 39  \w     54.00  80.00   0.50   10.00    --   84.18 -77.00 -60.00   52
 40  \w     84.00 134.00   0.50   10.00    --   84.18  30.00   0.00  100
 41  \w     44.00  80.00   0.50   10.00    --   84.18 -77.00 150.00   72
 42  \w     46.00  72.00   0.50   10.00    --   84.18 -61.00-180.00   52
 43  \w     75.00 100.00   0.50   10.00    --   84.18 -95.00 150.00   50
 44  \w     89.00 125.00   0.50   10.00    --   84.18  45.00-150.00   72
 45  \w     67.00  93.00   0.50   10.00    --   84.18 178.00  30.00   52
 46  \w     95.00 127.00   0.50   10.00    --   84.18 178.00  30.00   64
 47  \w     58.00  83.00   0.50   10.00    --   84.18 178.00-120.00   50
 48  \w     94.00 131.00   0.50   10.00    --   84.18  45.00 120.00   74
 49  \w     33.00  58.00   0.50    5.00    --   69.93-101.00  49.00   50
 50  \w      6.00  46.00   0.50    5.00    --   56.98 -45.00  30.00   80
 51  \w      4.00  30.00   0.50    5.00    --   56.98 -30.00  30.00   52
 52  \w      5.00  32.00   0.50    5.00    --   56.98 -30.00 -60.00   54
 53  \w     19.00  44.00   0.50    5.00    --   69.93 -45.00   0.00   50
 54  \w     30.00  76.00   0.50    5.00    --   69.93 -95.00 -90.00   92
 55  \w     73.00 103.00   0.50    5.00    --   69.93-125.00-150.00   60
 56  \w     79.00 120.00   0.50    5.00    --   69.93  30.00 150.00   82
 57  \w     90.00 120.00   0.50    5.00    --   69.93  45.00 -90.00   60
 58  \w     87.00 122.00   0.50    5.00    --   69.93  30.00  30.00   70
 59  \w     35.00  83.00   0.50    5.00    --   69.93 -95.00 -30.00   96
 60  \w     41.00  70.00   0.50    5.00    --   69.93 -95.00-150.00   58
 61  \w     46.00  72.00   0.50   10.00    --   84.18-111.00 -60.00   52
 62  \w     86.00 125.00   0.50   10.00    --   84.18   0.00 -30.00   78
 63  \w     80.00 106.00   0.50   10.00    --   84.18-111.00 -60.00   52
 64  \w     53.00  97.00   0.50   10.00    --   84.18 178.00 120.00   88
 65  \w     69.00 136.00   0.50   10.00    --   84.18  15.00 120.00  134
 66  \w     40.00  67.00   0.50   10.00    --   84.18   0.00 -30.00   54
 67  \w     77.00 108.00   0.50   10.00    --   84.18-111.00  30.00   62
 68  \w     74.00  99.00   0.50   10.00    --   84.18 -95.00-180.00   50
 69  \w     82.00 108.00   0.50   10.00    --   84.18-111.00 120.00   52
 70  \w     82.00 108.00   0.50   10.00    --   84.18-111.00 150.00   52
 71  \w     52.00  78.00   0.50   10.00    --   84.18 -77.00-120.00   52
 72  \w     89.00 131.00   0.50   10.00    --   84.18  30.00 150.00   84
 73  \w     83.00 108.00   0.50   10.00    --   84.18-111.00   0.00   50
 74  \w     55.00  85.00   0.50   10.00    --   84.18-111.00-180.00   60
 75  \w     84.00 134.00   0.50   10.00    --   84.18  30.00-150.00  100
 76  \w     46.00  72.00   0.50   10.00    --   84.18 -95.00-150.00   52
 77  \w     47.00  73.00   0.50   10.00    --   84.18 -95.00 -60.00   52
 78  \w     38.00  64.00   0.50   10.00    --   84.18-111.00   0.00   52
 79  \w     81.00 107.00   0.50   10.00    --   84.18-111.00  90.00   52
 80  \w    100.00 127.00   0.50   10.00    --   84.18  15.00 -90.00   54
 81  \w     68.00 107.00   0.50   10.00    --   84.18-111.00-150.00   78
 82  \w     92.00 118.00   0.50   10.00    --   84.18  45.00  90.00   52
 83  \w    103.00 136.00   0.50   10.00    --   84.18  30.00 -90.00   66
 84  \w     55.00  81.00   0.50   10.00    --   84.18 -95.00   0.00   52
 85  \w    107.00 132.00   0.50   10.00    --   84.18  45.00 -90.00   50
 86  \w     74.00 105.00   0.50   10.00    --   84.18-111.00-120.00   62
 87  \w     78.00 105.00   0.50   10.00    --   84.18-111.00 -30.00   54
 88  \w     85.00 134.00   0.50   10.00    --   84.18  30.00-180.00   98
 89  \w    107.00 133.00   0.50   10.00    --   84.18  30.00  30.00   52
 90  \w     80.00 115.00   0.50   10.00    --   84.18  30.00  90.00   70
 91  \w     75.00 100.00   0.50   10.00    --   84.18 -95.00 -30.00   50
 92  \w     93.00 118.00   0.50   10.00    --   84.18   0.00-150.00   50
 93  \w     82.00 107.00   0.50   10.00    --   86.75-104.00-101.12   50
 94  \w     58.00 107.00   0.50   10.00    --   86.75-105.00  40.65   98
 95  \w     50.00  76.00   0.50   10.00    --   86.75-104.00-101.12   52
 96  \w     33.00  58.00   0.50    5.00    --   69.93-101.00  49.00   50
 97  \w     -1.00  25.00   0.50    5.00    --   -6.75  61.00 120.00   52
 98  \w    -43.00 -15.00   0.50    5.00    --   -6.75 -61.00 -30.00   56
 99  \w      0.00  29.00   0.50    5.00    --   -6.75  61.00  60.00   58
100  \w     -5.00  38.00   0.50    5.00    --   -6.75  30.00   0.00   86
101  \w     -9.00  16.00   0.50    5.00    --   10.00 101.00 147.88   50
102  \w     -8.00  19.00   0.50    5.00    --   10.00 100.00 -49.65   54
103  \w     -1.00  24.00   0.50    5.00    --   14.00  95.00  68.06   50
104  \w     15.00  42.00   0.50    5.00    --   26.00  89.00 -76.20   54
105  \w     15.00  40.00   0.50    5.00    --   26.00  89.00-142.78   50
106  \w     17.00  42.00   0.50    5.00    --   26.00  86.00 162.26   50
107  \w     13.00  38.00   0.50    5.00    --   26.00  92.00  80.10   50
108  \w     13.00  38.00   0.50    5.00    --   26.00  92.00   0.81   50
109  \w     27.00  52.00   0.50    5.00    --   30.00  77.00  66.13   50
110  \w     31.00  56.00   0.50    5.00    --   34.00  76.00  95.11   50
111  \w     31.00  58.00   0.50    5.00    --   34.00  77.00-152.23   54
112  \w     32.00  57.00   0.50    5.00    --   34.00  75.00 -52.52   50
113  \w     35.00  60.00   0.50    5.00    --   38.00  77.00  22.38   50
114  \w     37.00  62.00   0.50    5.00    --   38.00  73.00  69.79   50
115  \w     35.00  60.00   0.50    5.00    --   38.00  77.00 175.78   50
116  \w     35.00  60.00   0.50    5.00    --   38.00  77.00 -30.59   50
117  \w     39.00  64.00   0.50    5.00    --   42.00  77.00 156.11   50
118  \w     39.00  64.00   0.50    5.00    --   42.00  77.00  -7.42   50
119  \w     39.00  64.00   0.50    5.00    --   42.00  76.00 -99.31   50
120  \w     40.00  65.00   0.50    5.00    --   42.00  74.00  89.42   50
121  \w     40.00  65.00   0.50    5.00    --   42.00  75.00 110.87   50
122  \w     39.00  64.00   0.50    5.00    --   42.00  77.00 132.82   50
123  \w     43.00  68.00   0.50    5.00    --   46.00  77.00 -73.20   50
124  \w     43.00  68.00   0.50    5.00    --   46.00  77.00  -5.20   50
125  \w     43.00  68.00   0.50    5.00    --   46.00  77.00-129.38   50
126  \w     43.00  68.00   0.50    5.00    --   46.00  77.00-146.47   50
127  \w     47.00  72.00   0.50    5.00    --   50.00  77.00  59.91   50
128  \w     47.00  72.00   0.50    5.00    --   50.00  77.00  20.20   50
129  \w     47.00  72.00   0.50    5.00    --   50.00  77.00 109.25   50
130  \w     51.00  76.00   0.50    5.00    --   54.00  77.00-173.68   50
131  \w     51.00  76.00   0.50    5.00    --   54.00  77.00-117.97   50
132  \w     53.00  78.00   0.50    5.00    --   54.00  73.00 137.34   50
133  \w     51.00  63.50   0.50    5.00    --   54.00  77.00 -48.45   25
;
_diffrn_measurement_device 'four-circle diffractometer'
_diffrn_measurement_device_type 'XtaLAB Synergy R, DW system, HyPix-Arc 150'
_diffrn_measurement_method '\w scans'
_diffrn_orient_matrix_type 'CrysAlisPro convention (1999,Acta A55,543-557)'
_diffrn_orient_matrix_UB_11 0.1170389000
_diffrn_orient_matrix_UB_12 -0.0160991000
_diffrn_orient_matrix_UB_13 0.0281957000
_diffrn_orient_matrix_UB_21 0.0227215000
_diffrn_orient_matrix_UB_22 0.0742837000
_diffrn_orient_matrix_UB_23 0.0303460000
_diffrn_orient_matrix_UB_31 -0.0083018000
_diffrn_orient_matrix_UB_32 -0.0239021000
_diffrn_orient_matrix_UB_33 0.0753200000
_diffrn_radiation_monochromator mirror
_diffrn_radiation_probe x-ray
_diffrn_radiation_type 'Cu K\a'
_diffrn_radiation_wavelength 1.54184
_diffrn_reflns_av_R_equivalents 0.0908
_diffrn_reflns_av_unetI/netI 0.0365
_diffrn_reflns_Laue_measured_fraction_full 1.000
_diffrn_reflns_Laue_measured_fraction_max 0.987
_diffrn_reflns_limit_h_max 17
_diffrn_reflns_limit_h_min -17
_diffrn_reflns_limit_k_max 24
_diffrn_reflns_limit_k_min -24
_diffrn_reflns_limit_l_max 23
_diffrn_reflns_limit_l_min -20
_diffrn_reflns_number 136512
_diffrn_reflns_point_group_measured_fraction_full 1.000
_diffrn_reflns_point_group_measured_fraction_max 0.987
_diffrn_reflns_theta_full 67.684
_diffrn_reflns_theta_max 75.559
_diffrn_reflns_theta_min 3.362
_diffrn_source 'Rotating-anode X-ray tube'
_diffrn_source_type 'Rigaku (Cu) X-ray Source'
_exptl_absorpt_coefficient_mu 0.778
_exptl_absorpt_correction_T_max 1.00000
_exptl_absorpt_correction_T_min 0.47662
_exptl_absorpt_correction_type multi-scan
_exptl_absorpt_process_details
;
CrysAlisPro 1.171.42.61a (Rigaku Oxford Diffraction, 2022)
Empirical absorption correction using spherical harmonics,
implemented in SCALE3 ABSPACK scaling algorithm.
;
_exptl_crystal_colour colourless
_exptl_crystal_colour_primary colourless
_exptl_crystal_density_diffrn 1.106
_exptl_crystal_description block
_exptl_crystal_F_000 1704
_exptl_crystal_size_max 0.25
_exptl_crystal_size_mid 0.217
_exptl_crystal_size_min 0.154
_refine_diff_density_max 0.475
_refine_diff_density_min -0.603
_refine_diff_density_rms 0.061
_refine_ls_extinction_method none
_refine_ls_goodness_of_fit_ref 1.044
_refine_ls_hydrogen_treatment constr
_refine_ls_matrix_type full
_refine_ls_number_parameters 530
_refine_ls_number_reflns 9689
_refine_ls_number_restraints 9
_refine_ls_restrained_S_all 1.044
_refine_ls_R_factor_all 0.0896
_refine_ls_R_factor_gt 0.0661
_refine_ls_shift/su_max 0.000
_refine_ls_shift/su_mean 0.000
_refine_ls_structure_factor_coef Fsqd
_refine_ls_weighting_details 'w=1/[\s^2^(Fo^2^)+(0.1094P)^2^+2.9015P] where P=(Fo^2^+2Fc^2^)/3'
_refine_ls_weighting_scheme calc
_refine_ls_wR_factor_gt 0.1834
_refine_ls_wR_factor_ref 0.2016
_reflns_Friedel_coverage 0.000
_reflns_number_gt 7166
_reflns_number_total 9689
_reflns_threshold_expression 'I > 2\s(I)'
_cod_data_source_file d4sc03832k2.cif
_cod_data_source_block 073craec22_auto
_cod_depositor_comments 'Adding full bibliography for 1572469--1572472.cif.'
_cod_database_code 1572469
_shelx_shelxl_version_number 2018/3
_chemical_oxdiff_formula 'C25 H25 Al2 Mg2 N2'
_chemical_oxdiff_usercomment ' '
_shelx_space_group_comment
;
The symmetry employed for this shelxl refinement is uniquely defined
by the following loop, which should always be used as a source of
symmetry information in preference to the above space-group names.
They are only intended as comments.
;
_shelx_estimated_absorpt_t_max 0.890
_shelx_estimated_absorpt_t_min 0.829
_reflns_odcompleteness_completeness 99.87
_reflns_odcompleteness_iscentric 1
_reflns_odcompleteness_theta 74.33
_olex2_refinement_description
;
1. Fixed Uiso
 At 1.2 times of:
  All C(H) groups
 At 1.5 times of:
  All C(H,H,H) groups
2. Uiso/Uaniso restraints and constraints
All non-hydrogen atoms have similar U: within 1A with sigma of 0.04 and sigma
for terminal atoms of 0.06 within 1A
3. Rigid body (RIGU) restrains
 C39, C38
 with sigma for 1-2 distances of 0.004 and sigma for 1-3 distances of 0.004
 C47, C48
 with sigma for 1-2 distances of 0.004 and sigma for 1-3 distances of 0.004
 C38, C37, C39
 with sigma for 1-2 distances of 0.04 and sigma for 1-3 distances of 0.04
4.a Ternary CH refined with riding coordinates:
 C49(H49), C34(H34), C46(H46), C37(H37)
4.b Aromatic/amide H refined with riding coordinates:
 C25(H25), C52(H52), C19(H19), C8(H8), C42(H42), C32(H32), C44(H44), C31(H31),
 C43(H43), C30(H30), C1(H1), C5(H5), C4(H4), C2(H2), C3(H3)
4.c Idealised Me refined as rotating group:
 C17(H17A,H17B,H17C), C16(H16A,H16B,H16C), C51(H51A,H51B,H51C), C13(H13A,H13B,
 H13C), C50(H50A,H50B,H50C), C22(H22A,H22B,H22C), C23(H23A,H23B,H23C), C36(H36A,
 H36B,H36C), C24(H24A,H24B,H24C), C11(H11A,H11B,H11C), C12(H12A,H12B,H12C),
 C35(H35A,H35B,H35C), C48(H48A,H48B,H48C), C47(H47A,H47B,H47C), C38(H38A,H38B,
 H38C), C39(H39A,H39B,H39C)
;
_olex2_submission_special_instructions 'No special instructions were received'
_oxdiff_exptl_absorpt_empirical_details
;
Empirical correction (ABSPACK) includes:
- Absorption correction using spherical harmonics
- Frame scaling
;
_oxdiff_exptl_absorpt_empirical_full_max 3.204
_oxdiff_exptl_absorpt_empirical_full_min 0.323

loop_
_space_group_symop_operation_xyz
'x, y, z'
'-x, y+1/2, -z+1/2'
'-x, -y, -z'
'x, -y-1/2, z-1/2'

loop_
_atom_site_label
_atom_site_type_symbol
_atom_site_fract_x
_atom_site_fract_y
_atom_site_fract_z
_atom_site_U_iso_or_equiv
_atom_site_adp_type
_atom_site_occupancy
_atom_site_site_symmetry_order
_atom_site_calc_flag
_atom_site_refinement_flags_posn
_atom_site_refinement_flags_adp
_atom_site_refinement_flags_occupancy
_atom_site_disorder_assembly
_atom_site_disorder_group
Al01 Al 0.51317(5) 0.48838(4) 0.71388(4) 0.03221(19) Uani 1 1 d . . . . .
Mg02 Mg 0.49321(8) 0.60545(5) 0.78130(5) 0.0464(3) Uani 1 1 d . . . . .
O003 O 0.51593(12) 0.43594(8) 0.62255(8) 0.0301(4) Uani 1 1 d . . . . .
N004 N 0.65099(15) 0.45506(11) 0.74843(10) 0.0334(4) Uani 1 1 d . . . . .
N005 N 0.37823(15) 0.45016(11) 0.68314(11) 0.0329(4) Uani 1 1 d . . . . .
C6 C 0.60772(18) 0.39824(12) 0.63293(12) 0.0303(5) Uani 1 1 d . . . . .
C26 C 0.35049(19) 0.40486(13) 0.62277(13) 0.0324(5) Uani 1 1 d . . . . .
C7 C 0.68185(18) 0.41026(13) 0.70196(13) 0.0323(5) Uani 1 1 d . . . . .
C14 C 0.61531(18) 0.35164(12) 0.58031(12) 0.0308(5) Uani 1 1 d . . . . .
C27 C 0.42665(18) 0.39548(12) 0.58933(12) 0.0302(5) Uani 1 1 d . . . . .
C18 C 0.42407(18) 0.34855(13) 0.53443(12) 0.0314(5) Uani 1 1 d . . . . .
C25 C 0.26027(18) 0.36596(13) 0.59276(13) 0.0334(5) Uani 1 1 d . . . . .
H25 H 0.204429 0.371654 0.611772 0.040 Uiso 1 1 calc R U . . .
C52 C 0.70929(18) 0.31576(13) 0.59728(13) 0.0332(5) Uani 1 1 d . . . . .
H52 H 0.718321 0.282717 0.562863 0.040 Uiso 1 1 calc R U . . .
C15 C 0.52054(18) 0.34292(13) 0.51013(12) 0.0314(5) Uani 1 1 d . . . . .
C17 C 0.5235(2) 0.27435(14) 0.47132(14) 0.0366(5) Uani 1 1 d . . . . .
H17A H 0.585462 0.272690 0.456056 0.055 Uiso 1 1 calc R U . . .
H17B H 0.461349 0.270089 0.427217 0.055 Uiso 1 1 calc R U . . .
H17C H 0.525531 0.236153 0.505734 0.055 Uiso 1 1 calc R U . . .
C19 C 0.33281(19) 0.30985(13) 0.50678(13) 0.0339(5) Uani 1 1 d . . . . .
H19 H 0.326531 0.277108 0.468211 0.041 Uiso 1 1 calc R U . . .
C40 C 0.29697(19) 0.47561(13) 0.70901(13) 0.0335(5) Uani 1 1 d . . . . .
C41 C 0.22529(19) 0.52413(13) 0.66668(14) 0.0357(5) Uani 1 1 d . . . . .
C8 C 0.77592(19) 0.37527(14) 0.71591(13) 0.0357(5) Uani 1 1 d . . . . .
H8 H 0.830968 0.383780 0.761037 0.043 Uiso 1 1 calc R U . . .
C28 C 0.73374(19) 0.48591(13) 0.80752(13) 0.0347(5) Uani 1 1 d . . . . .
C9 C 0.79037(19) 0.32765(14) 0.66416(13) 0.0358(5) Uani 1 1 d . . . . .
C20 C 0.25072(19) 0.31837(13) 0.53473(13) 0.0342(5) Uani 1 1 d . . . . .
C49 C 0.2306(2) 0.55285(14) 0.59307(14) 0.0373(6) Uani 1 1 d . . . . .
H49 H 0.294644 0.533963 0.585479 0.045 Uiso 1 1 calc R U . . .
C33 C 0.7916(2) 0.54044(14) 0.79037(14) 0.0380(6) Uani 1 1 d . . . . .
C34 C 0.7652(2) 0.57025(15) 0.71213(14) 0.0400(6) Uani 1 1 d . . . . .
H34 H 0.699298 0.547963 0.680519 0.048 Uiso 1 1 calc R U . . .
C21 C 0.1523(2) 0.27417(14) 0.50703(14) 0.0386(6) Uani 1 1 d . . . . .
C16 C 0.5179(2) 0.40278(14) 0.45598(13) 0.0379(6) Uani 1 1 d . . . . .
H16A H 0.519737 0.447007 0.481625 0.057 Uiso 1 1 calc R U . . .
H16B H 0.454112 0.399943 0.412983 0.057 Uiso 1 1 calc R U . . .
H16C H 0.578189 0.399491 0.438890 0.057 Uiso 1 1 calc R U . . .
C10 C 0.8934(2) 0.28884(15) 0.68368(15) 0.0422(6) Uani 1 1 d . . . . .
C45 C 0.2931(2) 0.45325(14) 0.77903(14) 0.0381(6) Uani 1 1 d . . . . .
C42 C 0.1473(2) 0.54754(15) 0.69367(16) 0.0442(6) Uani 1 1 d . . . . .
H42 H 0.096879 0.579191 0.664657 0.053 Uiso 1 1 calc R U . . .
C29 C 0.7576(2) 0.46165(15) 0.88078(14) 0.0416(6) Uani 1 1 d . . . . .
C46 C 0.3688(2) 0.40005(15) 0.82406(14) 0.0441(6) Uani 1 1 d . . . . .
H46 H 0.436973 0.409020 0.816711 0.053 Uiso 1 1 calc R U . . .
C51 C 0.1377(2) 0.53011(16) 0.52685(16) 0.0476(7) Uani 1 1 d . . . . .
H51A H 0.073706 0.547907 0.532899 0.071 Uiso 1 1 calc R U . . .
H51B H 0.135002 0.479483 0.524556 0.071 Uiso 1 1 calc R U . . .
H51C H 0.144946 0.548357 0.480606 0.071 Uiso 1 1 calc R U . . .
C32 C 0.8737(2) 0.56798(15) 0.84780(15) 0.0468(7) Uani 1 1 d . . . . .
H32 H 0.913746 0.604183 0.837056 0.056 Uiso 1 1 calc R U . . .
C13 C 0.8955(2) 0.23617(17) 0.62402(16) 0.0495(7) Uani 1 1 d . . . . .
H13A H 0.839757 0.202329 0.617672 0.074 Uiso 1 1 calc R U . . .
H13B H 0.962581 0.212330 0.639526 0.074 Uiso 1 1 calc R U . . .
H13C H 0.885452 0.260124 0.576648 0.074 Uiso 1 1 calc R U . . .
C50 C 0.2394(2) 0.63173(15) 0.59553(16) 0.0439(6) Uani 1 1 d . . . . .
H50A H 0.241828 0.648780 0.547476 0.066 Uiso 1 1 calc R U . . .
H50B H 0.302998 0.645392 0.635217 0.066 Uiso 1 1 calc R U . . .
H50C H 0.179170 0.651567 0.605473 0.066 Uiso 1 1 calc R U . . .
C44 C 0.2146(2) 0.47961(16) 0.80344(16) 0.0478(7) Uani 1 1 d . . . . .
H44 H 0.211103 0.465330 0.850461 0.057 Uiso 1 1 calc R U . . .
C31 C 0.8987(3) 0.54425(16) 0.91979(16) 0.0533(7) Uani 1 1 d . . . . .
H31 H 0.955905 0.563544 0.957949 0.064 Uiso 1 1 calc R U . . .
C22 C 0.1525(2) 0.22519(16) 0.44349(16) 0.0479(7) Uani 1 1 d . . . . .
H22A H 0.157436 0.252266 0.401110 0.072 Uiso 1 1 calc R U . . .
H22B H 0.088211 0.198156 0.427957 0.072 Uiso 1 1 calc R U . . .
H22C H 0.212103 0.193845 0.460811 0.072 Uiso 1 1 calc R U . . .
C43 C 0.1421(2) 0.52573(17) 0.76130(17) 0.0503(7) Uani 1 1 d . . . . .
H43 H 0.088813 0.542386 0.778859 0.060 Uiso 1 1 calc R U . . .
C30 C 0.8403(2) 0.49220(17) 0.93668(16) 0.0504(7) Uani 1 1 d . . . . .
H30 H 0.856602 0.476991 0.986826 0.060 Uiso 1 1 calc R U . . .
C23 C 0.0565(2) 0.32065(17) 0.47881(18) 0.0500(7) Uani 1 1 d . . . . .
H23A H 0.051929 0.350122 0.519639 0.075 Uiso 1 1 calc R U . . .
H23B H -0.005894 0.291891 0.460723 0.075 Uiso 1 1 calc R U . . .
H23C H 0.062208 0.349710 0.438004 0.075 Uiso 1 1 calc R U . . .
C37 C 0.6998(2) 0.40164(16) 0.90075(15) 0.0497(7) Uani 1 1 d . . . . .
H37 H 0.632851 0.395566 0.859068 0.060 Uiso 1 1 calc R U . . .
C36 C 0.7458(3) 0.64815(16) 0.71156(16) 0.0511(7) Uani 1 1 d . . . . .
H36A H 0.691966 0.657591 0.734081 0.077 Uiso 1 1 calc R U . . .
H36B H 0.722837 0.665039 0.660011 0.077 Uiso 1 1 calc R U . . .
H36C H 0.810066 0.671751 0.740214 0.077 Uiso 1 1 calc R U . . .
C24 C 0.1436(2) 0.22980(16) 0.57176(17) 0.0485(7) Uani 1 1 d . . . . .
H24A H 0.203590 0.198798 0.588969 0.073 Uiso 1 1 calc R U . . .
H24B H 0.079746 0.202348 0.554777 0.073 Uiso 1 1 calc R U . . .
H24C H 0.141913 0.259928 0.612888 0.073 Uiso 1 1 calc R U . . .
C11 C 0.9125(3) 0.24904(19) 0.75734(16) 0.0561(8) Uani 1 1 d . . . . .
H11A H 0.915166 0.281741 0.797390 0.084 Uiso 1 1 calc R U . . .
H11B H 0.978505 0.224074 0.769773 0.084 Uiso 1 1 calc R U . . .
H11C H 0.855950 0.215990 0.751692 0.084 Uiso 1 1 calc R U . . .
C12 C 0.9817(2) 0.34075(18) 0.6930(2) 0.0582(8) Uani 1 1 d . . . . .
H12A H 0.970091 0.365926 0.646099 0.087 Uiso 1 1 calc R U . . .
H12B H 1.047934 0.315934 0.705963 0.087 Uiso 1 1 calc R U . . .
H12C H 0.983653 0.373547 0.732779 0.087 Uiso 1 1 calc R U . . .
C35 C 0.8482(3) 0.5544(2) 0.67673(18) 0.0602(9) Uani 1 1 d . . . . .
H35A H 0.913378 0.576939 0.705554 0.090 Uiso 1 1 calc R U . . .
H35B H 0.825737 0.571771 0.625373 0.090 Uiso 1 1 calc R U . . .
H35C H 0.858897 0.504277 0.676511 0.090 Uiso 1 1 calc R U . . .
C48 C 0.3867(3) 0.40406(17) 0.90821(15) 0.0541(8) Uani 1 1 d . . . . .
H48A H 0.404808 0.451573 0.925586 0.081 Uiso 1 1 calc R U . . .
H48B H 0.443397 0.372898 0.934792 0.081 Uiso 1 1 calc R U . . .
H48C H 0.323168 0.390254 0.917957 0.081 Uiso 1 1 calc R U . . .
C1 C 0.4651(3) 0.6256(2) 0.8937(2) 0.0701(10) Uani 1 1 d . . . A 1
H1 H 0.459482 0.588217 0.924608 0.084 Uiso 1 1 calc R U . A 1
C5 C 0.5561(3) 0.65946(19) 0.89620(18) 0.0617(9) Uani 1 1 d . . . A 1
H5 H 0.623262 0.648889 0.929700 0.074 Uiso 1 1 calc R U . A 1
C4 C 0.5339(3) 0.71132(17) 0.84200(18) 0.0593(8) Uani 1 1 d . . . A 1
H4 H 0.581885 0.742004 0.831682 0.071 Uiso 1 1 calc R U . A 1
C47 C 0.3348(4) 0.32778(18) 0.79532(19) 0.0742(11) Uani 1 1 d . . . . .
H47A H 0.269290 0.316609 0.803465 0.111 Uiso 1 1 calc R U . . .
H47B H 0.388114 0.294408 0.822078 0.111 Uiso 1 1 calc R U . . .
H47C H 0.325144 0.325607 0.741858 0.111 Uiso 1 1 calc R U . . .
C2 C 0.3842(3) 0.6560(2) 0.8383(3) 0.0766(12) Uani 1 1 d . . . A 1
H2 H 0.313170 0.643259 0.824869 0.092 Uiso 1 1 calc R U . A 1
C38 C 0.7614(4) 0.33467(19) 0.9082(3) 0.0860(14) Uani 1 1 d . . . . .
H38A H 0.828430 0.339743 0.947909 0.129 Uiso 1 1 calc R U . . .
H38B H 0.773017 0.324564 0.860965 0.129 Uiso 1 1 calc R U . . .
H38C H 0.722458 0.296655 0.920646 0.129 Uiso 1 1 calc R U . . .
C39 C 0.6745(3) 0.4136(2) 0.9722(2) 0.0719(11) Uani 1 1 d . . . . .
H39A H 0.633825 0.374578 0.980591 0.108 Uiso 1 1 calc R U . . .
H39B H 0.634214 0.456351 0.967609 0.108 Uiso 1 1 calc R U . . .
H39C H 0.739054 0.417631 1.014377 0.108 Uiso 1 1 calc R U . . .
C3 C 0.4244(3) 0.7088(2) 0.8053(2) 0.0736(11) Uani 1 1 d . . . A 1
H3 H 0.385631 0.737806 0.765464 0.088 Uiso 1 1 calc R U . A 1

loop_
_atom_site_aniso_label
_atom_site_aniso_U_11
_atom_site_aniso_U_22
_atom_site_aniso_U_33
_atom_site_aniso_U_23
_atom_site_aniso_U_13
_atom_site_aniso_U_12
Al01 0.0332(4) 0.0339(4) 0.0338(3) -0.0018(3) 0.0168(3) 0.0010(3)
Mg02 0.0489(5) 0.0475(6) 0.0466(5) -0.0088(4) 0.0208(4) 0.0005(4)
O003 0.0295(8) 0.0309(9) 0.0332(8) -0.0015(7) 0.0148(6) 0.0020(7)
N004 0.0321(10) 0.0377(12) 0.0328(10) -0.0033(9) 0.0138(8) 0.0007(9)
N005 0.0331(10) 0.0355(11) 0.0342(10) -0.0032(9) 0.0165(8) 0.0025(9)
C6 0.0300(11) 0.0315(13) 0.0333(11) 0.0019(9) 0.0155(9) 0.0043(10)
C26 0.0347(12) 0.0329(13) 0.0325(11) 0.0015(10) 0.0151(9) 0.0032(10)
C7 0.0343(12) 0.0339(13) 0.0328(11) -0.0004(10) 0.0167(10) 0.0003(10)
C14 0.0342(12) 0.0302(12) 0.0328(11) 0.0023(10) 0.0174(9) 0.0008(10)
C27 0.0291(11) 0.0312(13) 0.0326(11) 0.0016(9) 0.0133(9) 0.0002(9)
C18 0.0335(12) 0.0316(13) 0.0316(11) 0.0029(9) 0.0141(9) 0.0029(10)
C25 0.0318(12) 0.0348(13) 0.0382(12) 0.0025(10) 0.0178(10) 0.0022(10)
C52 0.0338(12) 0.0365(13) 0.0338(11) 0.0017(10) 0.0170(9) 0.0041(10)
C15 0.0317(12) 0.0334(13) 0.0324(11) 0.0000(10) 0.0150(9) 0.0028(10)
C17 0.0362(13) 0.0390(14) 0.0386(12) -0.0041(11) 0.0175(10) 0.0008(11)
C19 0.0361(13) 0.0360(14) 0.0324(11) 0.0004(10) 0.0149(10) 0.0016(10)
C40 0.0338(12) 0.0334(13) 0.0393(12) -0.0015(10) 0.0202(10) 0.0003(10)
C41 0.0343(13) 0.0359(14) 0.0423(13) -0.0011(11) 0.0198(10) 0.0012(10)
C8 0.0320(12) 0.0414(14) 0.0359(12) -0.0014(11) 0.0140(10) 0.0021(11)
C28 0.0357(13) 0.0367(14) 0.0322(11) -0.0015(10) 0.0120(10) 0.0025(10)
C9 0.0328(12) 0.0408(15) 0.0367(12) 0.0021(11) 0.0153(10) 0.0037(11)
C20 0.0341(12) 0.0336(13) 0.0370(12) 0.0013(10) 0.0147(10) 0.0007(10)
C49 0.0379(13) 0.0359(14) 0.0417(13) 0.0045(11) 0.0177(10) 0.0050(11)
C33 0.0393(13) 0.0352(14) 0.0397(13) -0.0024(11) 0.0131(10) -0.0007(11)
C34 0.0376(13) 0.0440(15) 0.0388(13) 0.0037(11) 0.0132(11) -0.0024(12)
C21 0.0365(13) 0.0376(14) 0.0457(13) -0.0012(11) 0.0190(11) -0.0003(11)
C16 0.0418(14) 0.0421(15) 0.0341(12) 0.0031(11) 0.0182(10) 0.0021(11)
C10 0.0356(13) 0.0473(16) 0.0454(14) -0.0018(12) 0.0157(11) 0.0080(12)
C45 0.0418(14) 0.0381(14) 0.0401(13) 0.0021(11) 0.0211(11) 0.0016(11)
C42 0.0387(14) 0.0469(16) 0.0531(15) 0.0018(13) 0.0233(12) 0.0069(12)
C29 0.0466(15) 0.0409(15) 0.0375(13) 0.0027(11) 0.0140(11) 0.0022(12)
C46 0.0523(16) 0.0467(16) 0.0392(13) 0.0068(12) 0.0231(12) 0.0063(13)
C51 0.0469(16) 0.0445(17) 0.0474(15) 0.0013(12) 0.0098(12) 0.0018(13)
C32 0.0472(16) 0.0398(16) 0.0483(15) 0.0019(12) 0.0088(12) -0.0051(13)
C13 0.0415(15) 0.0567(19) 0.0514(15) -0.0042(14) 0.0168(12) 0.0142(14)
C50 0.0417(15) 0.0415(16) 0.0492(14) 0.0045(12) 0.0159(12) 0.0011(12)
C44 0.0521(17) 0.0563(18) 0.0473(15) 0.0004(13) 0.0331(13) 0.0017(14)
C31 0.0558(18) 0.0463(18) 0.0460(15) -0.0034(13) 0.0008(13) -0.0059(14)
C22 0.0421(15) 0.0531(18) 0.0517(15) -0.0110(13) 0.0197(12) -0.0076(13)
C43 0.0433(16) 0.061(2) 0.0578(17) -0.0012(14) 0.0321(13) 0.0082(14)
C30 0.0581(18) 0.0499(18) 0.0377(13) 0.0006(12) 0.0085(12) -0.0035(14)
C23 0.0342(14) 0.0502(18) 0.0637(18) -0.0019(14) 0.0137(13) -0.0025(13)
C37 0.0551(17) 0.0566(19) 0.0397(13) 0.0070(13) 0.0186(12) -0.0076(14)
C36 0.0568(18) 0.0475(18) 0.0493(15) 0.0088(13) 0.0177(13) -0.0015(14)
C24 0.0501(16) 0.0471(17) 0.0547(16) -0.0004(13) 0.0258(13) -0.0091(13)
C11 0.0532(18) 0.066(2) 0.0477(15) 0.0055(15) 0.0144(13) 0.0235(16)
C12 0.0363(15) 0.062(2) 0.077(2) -0.0142(17) 0.0200(14) 0.0039(14)
C35 0.065(2) 0.068(2) 0.0599(18) 0.0122(16) 0.0371(16) 0.0105(17)
C48 0.072(2) 0.0531(19) 0.0403(14) 0.0056(13) 0.0223(14) 0.0044(16)
C1 0.081(3) 0.077(3) 0.068(2) -0.0228(19) 0.046(2) -0.018(2)
C5 0.072(2) 0.068(2) 0.0491(16) -0.0176(16) 0.0254(15) -0.0172(18)
C4 0.074(2) 0.0460(18) 0.0620(19) -0.0153(15) 0.0286(17) -0.0079(16)
C47 0.123(3) 0.0442(19) 0.0480(17) 0.0033(15) 0.0170(19) 0.014(2)
C2 0.065(2) 0.076(3) 0.104(3) -0.037(2) 0.048(2) -0.012(2)
C38 0.137(4) 0.047(2) 0.111(3) 0.004(2) 0.091(3) -0.005(2)
C39 0.095(3) 0.067(2) 0.076(2) 0.0025(19) 0.057(2) 0.001(2)
C3 0.082(3) 0.059(2) 0.079(2) -0.0172(19) 0.026(2) 0.018(2)

loop_
_atom_type_symbol
_atom_type_description
_atom_type_scat_dispersion_real
_atom_type_scat_dispersion_imag
_atom_type_scat_source
C C 0.0181 0.0091 'International Tables Vol C Tables 4.2.6.8 and 6.1.1.4'
H H 0.0000 0.0000 'International Tables Vol C Tables 4.2.6.8 and 6.1.1.4'
Al Al 0.2130 0.2455 'International Tables Vol C Tables 4.2.6.8 and 6.1.1.4'
Mg Mg 0.1719 0.1771 'International Tables Vol C Tables 4.2.6.8 and 6.1.1.4'
N N 0.0311 0.0180 'International Tables Vol C Tables 4.2.6.8 and 6.1.1.4'
O O 0.0492 0.0322 'International Tables Vol C Tables 4.2.6.8 and 6.1.1.4'

loop_
_geom_angle_atom_site_label_1
_geom_angle_atom_site_label_2
_geom_angle_atom_site_label_3
_geom_angle
_geom_angle_site_symmetry_1
_geom_angle_site_symmetry_3
_geom_angle_publ_flag
O003 Al01 Mg02 151.01(6) . . ?
N004 Al01 Mg02 111.75(7) . . ?
N004 Al01 O003 80.22(8) . . ?
N005 Al01 Mg02 103.80(7) . . ?
N005 Al01 O003 80.16(8) . . ?
N005 Al01 N004 137.01(10) . . ?
C1 Mg02 Al01 131.26(12) . . ?
C1 Mg02 C4 58.75(13) . . ?
C1 Mg02 C2 34.60(14) . . ?
C5 Mg02 Al01 140.63(11) . . ?
C5 Mg02 C1 34.94(12) . . ?
C5 Mg02 C4 35.04(12) . . ?
C5 Mg02 C2 57.83(14) . . ?
C5 Mg02 C3 58.30(15) . . ?
C4 Mg02 Al01 160.53(10) . . ?
C2 Mg02 Al01 139.92(11) . . ?
C2 Mg02 C4 58.93(13) . . ?
C3 Mg02 Al01 160.35(11) . . ?
C3 Mg02 C1 58.29(16) . . ?
C3 Mg02 C4 35.83(13) . . ?
C3 Mg02 C2 35.14(14) . . ?
C6 O003 Al01 113.99(13) . . ?
C6 O003 C27 111.96(17) . . ?
C27 O003 Al01 113.94(12) . . ?
C7 N004 Al01 117.66(16) . . ?
C7 N004 C28 115.39(19) . . ?
C28 N004 Al01 124.61(16) . . ?
C26 N005 Al01 118.32(15) . . ?
C26 N005 C40 117.7(2) . . ?
C40 N005 Al01 122.87(16) . . ?
C7 C6 O003 112.68(19) . . ?
C14 C6 O003 120.9(2) . . ?
C14 C6 C7 126.2(2) . . ?
N005 C26 C27 114.4(2) . . ?
N005 C26 C25 129.8(2) . . ?
C25 C26 C27 115.7(2) . . ?
N004 C7 C8 129.0(2) . . ?
C6 C7 N004 115.0(2) . . ?
C6 C7 C8 116.0(2) . . ?
C6 C14 C52 116.1(2) . . ?
C6 C14 C15 117.5(2) . . ?
C52 C14 C15 126.5(2) . . ?
C26 C27 O003 112.8(2) . . ?
C18 C27 O003 120.61(19) . . ?
C18 C27 C26 126.4(2) . . ?
C27 C18 C15 117.6(2) . . ?
C27 C18 C19 115.9(2) . . ?
C19 C18 C15 126.5(2) . . ?
C26 C25 H25 119.5 . . ?
C26 C25 C20 121.0(2) . . ?
C20 C25 H25 119.5 . . ?
C14 C52 H52 119.4 . . ?
C14 C52 C9 121.2(2) . . ?
C9 C52 H52 119.4 . . ?
C14 C15 C18 107.08(17) . . ?
C14 C15 C16 109.0(2) . . ?
C18 C15 C16 108.20(19) . . ?
C17 C15 C14 111.6(2) . . ?
C17 C15 C18 111.6(2) . . ?
C17 C15 C16 109.28(19) . . ?
C15 C17 H17A 109.5 . . ?
C15 C17 H17B 109.5 . . ?
C15 C17 H17C 109.5 . . ?
H17A C17 H17B 109.5 . . ?
H17A C17 H17C 109.5 . . ?
H17B C17 H17C 109.5 . . ?
C18 C19 H19 119.3 . . ?
C20 C19 C18 121.3(2) . . ?
C20 C19 H19 119.3 . . ?
C41 C40 N005 120.3(2) . . ?
C41 C40 C45 120.6(2) . . ?
C45 C40 N005 119.1(2) . . ?
C40 C41 C49 122.3(2) . . ?
C42 C41 C40 118.6(2) . . ?
C42 C41 C49 119.2(2) . . ?
C7 C8 H8 119.5 . . ?
C7 C8 C9 121.0(2) . . ?
C9 C8 H8 119.5 . . ?
C33 C28 N004 119.0(2) . . ?
C29 C28 N004 120.2(2) . . ?
C29 C28 C33 120.8(2) . . ?
C52 C9 C8 119.3(2) . . ?
C52 C9 C10 121.9(2) . . ?
C8 C9 C10 118.7(2) . . ?
C25 C20 C21 118.6(2) . . ?
C19 C20 C25 119.6(2) . . ?
C19 C20 C21 121.7(2) . . ?
C41 C49 H49 107.7 . . ?
C41 C49 C51 111.9(2) . . ?
C41 C49 C50 111.2(2) . . ?
C51 C49 H49 107.7 . . ?
C51 C49 C50 110.4(2) . . ?
C50 C49 H49 107.7 . . ?
C28 C33 C34 122.3(2) . . ?
C32 C33 C28 118.2(2) . . ?
C32 C33 C34 119.5(2) . . ?
C33 C34 H34 107.5 . . ?
C33 C34 C36 111.4(2) . . ?
C33 C34 C35 112.4(2) . . ?
C36 C34 H34 107.5 . . ?
C35 C34 H34 107.5 . . ?
C35 C34 C36 110.3(2) . . ?
C20 C21 C22 112.8(2) . . ?
C20 C21 C24 109.1(2) . . ?
C22 C21 C24 107.7(2) . . ?
C23 C21 C20 110.1(2) . . ?
C23 C21 C22 108.0(2) . . ?
C23 C21 C24 109.1(2) . . ?
C15 C16 H16A 109.5 . . ?
C15 C16 H16B 109.5 . . ?
C15 C16 H16C 109.5 . . ?
H16A C16 H16B 109.5 . . ?
H16A C16 H16C 109.5 . . ?
H16B C16 H16C 109.5 . . ?
C9 C10 C13 112.7(2) . . ?
C9 C10 C11 109.5(2) . . ?
C9 C10 C12 109.4(2) . . ?
C13 C10 C11 107.5(2) . . ?
C13 C10 C12 108.4(2) . . ?
C12 C10 C11 109.2(3) . . ?
C40 C45 C46 120.7(2) . . ?
C44 C45 C40 118.0(2) . . ?
C44 C45 C46 121.2(2) . . ?
C41 C42 H42 119.3 . . ?
C43 C42 C41 121.4(3) . . ?
C43 C42 H42 119.3 . . ?
C28 C29 C30 118.5(3) . . ?
C28 C29 C37 122.2(2) . . ?
C30 C29 C37 119.2(2) . . ?
C45 C46 H46 107.3 . . ?
C45 C46 C48 113.6(2) . . ?
C45 C46 C47 110.7(3) . . ?
C48 C46 H46 107.3 . . ?
C47 C46 H46 107.3 . . ?
C47 C46 C48 110.2(2) . . ?
C49 C51 H51A 109.5 . . ?
C49 C51 H51B 109.5 . . ?
C49 C51 H51C 109.5 . . ?
H51A C51 H51B 109.5 . . ?
H51A C51 H51C 109.5 . . ?
H51B C51 H51C 109.5 . . ?
C33 C32 H32 119.1 . . ?
C31 C32 C33 121.7(3) . . ?
C31 C32 H32 119.1 . . ?
C10 C13 H13A 109.5 . . ?
C10 C13 H13B 109.5 . . ?
C10 C13 H13C 109.5 . . ?
H13A C13 H13B 109.5 . . ?
H13A C13 H13C 109.5 . . ?
H13B C13 H13C 109.5 . . ?
C49 C50 H50A 109.5 . . ?
C49 C50 H50B 109.5 . . ?
C49 C50 H50C 109.5 . . ?
H50A C50 H50B 109.5 . . ?
H50A C50 H50C 109.5 . . ?
H50B C50 H50C 109.5 . . ?
C45 C44 H44 119.1 . . ?
C43 C44 C45 121.8(2) . . ?
C43 C44 H44 119.1 . . ?
C32 C31 H31 120.0 . . ?
C32 C31 C30 120.0(3) . . ?
C30 C31 H31 120.0 . . ?
C21 C22 H22A 109.5 . . ?
C21 C22 H22B 109.5 . . ?
C21 C22 H22C 109.5 . . ?
H22A C22 H22B 109.5 . . ?
H22A C22 H22C 109.5 . . ?
H22B C22 H22C 109.5 . . ?
C42 C43 C44 119.6(2) . . ?
C42 C43 H43 120.2 . . ?
C44 C43 H43 120.2 . . ?
C29 C30 H30 119.6 . . ?
C31 C30 C29 120.9(3) . . ?
C31 C30 H30 119.6 . . ?
C21 C23 H23A 109.5 . . ?
C21 C23 H23B 109.5 . . ?
C21 C23 H23C 109.5 . . ?
H23A C23 H23B 109.5 . . ?
H23A C23 H23C 109.5 . . ?
H23B C23 H23C 109.5 . . ?
C29 C37 H37 107.9 . . ?
C29 C37 C38 110.9(3) . . ?
C29 C37 C39 113.2(3) . . ?
C38 C37 H37 107.9 . . ?
C39 C37 H37 107.9 . . ?
C39 C37 C38 109.0(3) . . ?
C34 C36 H36A 109.5 . . ?
C34 C36 H36B 109.5 . . ?
C34 C36 H36C 109.5 . . ?
H36A C36 H36B 109.5 . . ?
H36A C36 H36C 109.5 . . ?
H36B C36 H36C 109.5 . . ?
C21 C24 H24A 109.5 . . ?
C21 C24 H24B 109.5 . . ?
C21 C24 H24C 109.5 . . ?
H24A C24 H24B 109.5 . . ?
H24A C24 H24C 109.5 . . ?
H24B C24 H24C 109.5 . . ?
C10 C11 H11A 109.5 . . ?
C10 C11 H11B 109.5 . . ?
C10 C11 H11C 109.5 . . ?
H11A C11 H11B 109.5 . . ?
H11A C11 H11C 109.5 . . ?
H11B C11 H11C 109.5 . . ?
C10 C12 H12A 109.5 . . ?
C10 C12 H12B 109.5 . . ?
C10 C12 H12C 109.5 . . ?
H12A C12 H12B 109.5 . . ?
H12A C12 H12C 109.5 . . ?
H12B C12 H12C 109.5 . . ?
C34 C35 H35A 109.5 . . ?
C34 C35 H35B 109.5 . . ?
C34 C35 H35C 109.5 . . ?
H35A C35 H35B 109.5 . . ?
H35A C35 H35C 109.5 . . ?
H35B C35 H35C 109.5 . . ?
C46 C48 H48A 109.5 . . ?
C46 C48 H48B 109.5 . . ?
C46 C48 H48C 109.5 . . ?
H48A C48 H48B 109.5 . . ?
H48A C48 H48C 109.5 . . ?
H48B C48 H48C 109.5 . . ?
Mg02 C1 H1 120.7 . . ?
C5 C1 Mg02 72.27(18) . . ?
C5 C1 H1 126.0 . . ?
C2 C1 Mg02 72.8(2) . . ?
C2 C1 H1 126.0 . . ?
C2 C1 C5 107.9(4) . . ?
Mg02 C5 H5 120.8 . . ?
C1 C5 Mg02 72.79(19) . . ?
C1 C5 H5 125.2 . . ?
C1 C5 C4 109.7(4) . . ?
C4 C5 Mg02 72.92(18) . . ?
C4 C5 H5 125.2 . . ?
Mg02 C4 H4 121.1 . . ?
C5 C4 Mg02 72.04(19) . . ?
C5 C4 H4 127.0 . . ?
C5 C4 C3 106.0(3) . . ?
C3 C4 Mg02 71.72(19) . . ?
C3 C4 H4 127.0 . . ?
C46 C47 H47A 109.5 . . ?
C46 C47 H47B 109.5 . . ?
C46 C47 H47C 109.5 . . ?
H47A C47 H47B 109.5 . . ?
H47A C47 H47C 109.5 . . ?
H47B C47 H47C 109.5 . . ?
Mg02 C2 H2 121.2 . . ?
C1 C2 Mg02 72.6(2) . . ?
C1 C2 H2 125.7 . . ?
C1 C2 C3 108.6(4) . . ?
C3 C2 Mg02 72.2(2) . . ?
C3 C2 H2 125.7 . . ?
C37 C38 H38A 109.5 . . ?
C37 C38 H38B 109.5 . . ?
C37 C38 H38C 109.5 . . ?
H38A C38 H38B 109.5 . . ?
H38A C38 H38C 109.5 . . ?
H38B C38 H38C 109.5 . . ?
C37 C39 H39A 109.5 . . ?
C37 C39 H39B 109.5 . . ?
C37 C39 H39C 109.5 . . ?
H39A C39 H39B 109.5 . . ?
H39A C39 H39C 109.5 . . ?
H39B C39 H39C 109.5 . . ?
Mg02 C3 H3 120.6 . . ?
C4 C3 Mg02 72.4(2) . . ?
C4 C3 H3 126.1 . . ?
C2 C3 Mg02 72.7(2) . . ?
C2 C3 C4 107.9(4) . . ?
C2 C3 H3 126.1 . . ?

loop_
_geom_bond_atom_site_label_1
_geom_bond_atom_site_label_2
_geom_bond_distance
_geom_bond_site_symmetry_2
_geom_bond_publ_flag
Al01 Mg02 2.6575(12) . ?
Al01 O003 2.0185(16) . ?
Al01 N004 1.890(2) . ?
Al01 N005 1.890(2) . ?
Mg02 C1 2.320(3) . ?
Mg02 C5 2.314(3) . ?
Mg02 C4 2.325(3) . ?
Mg02 C2 2.322(3) . ?
Mg02 C3 2.315(4) . ?
O003 C6 1.406(3) . ?
O003 C27 1.410(3) . ?
N004 C7 1.396(3) . ?
N004 C28 1.434(3) . ?
N005 C26 1.392(3) . ?
N005 C40 1.438(3) . ?
C6 C7 1.387(3) . ?
C6 C14 1.374(3) . ?
C26 C27 1.395(3) . ?
C26 C25 1.395(3) . ?
C7 C8 1.397(3) . ?
C14 C52 1.399(3) . ?
C14 C15 1.531(3) . ?
C27 C18 1.373(3) . ?
C18 C15 1.534(3) . ?
C18 C19 1.399(3) . ?
C25 H25 0.9500 . ?
C25 C20 1.408(3) . ?
C52 H52 0.9500 . ?
C52 C9 1.402(3) . ?
C15 C17 1.523(3) . ?
C15 C16 1.540(3) . ?
C17 H17A 0.9800 . ?
C17 H17B 0.9800 . ?
C17 H17C 0.9800 . ?
C19 H19 0.9500 . ?
C19 C20 1.397(3) . ?
C40 C41 1.402(3) . ?
C40 C45 1.414(3) . ?
C41 C49 1.527(3) . ?
C41 C42 1.398(3) . ?
C8 H8 0.9500 . ?
C8 C9 1.406(3) . ?
C28 C33 1.417(4) . ?
C28 C29 1.400(3) . ?
C9 C10 1.527(3) . ?
C20 C21 1.532(4) . ?
C49 H49 1.0000 . ?
C49 C51 1.527(4) . ?
C49 C50 1.529(4) . ?
C33 C34 1.521(3) . ?
C33 C32 1.388(4) . ?
C34 H34 1.0000 . ?
C34 C36 1.529(4) . ?
C34 C35 1.525(4) . ?
C21 C22 1.534(4) . ?
C21 C23 1.531(4) . ?
C21 C24 1.534(4) . ?
C16 H16A 0.9800 . ?
C16 H16B 0.9800 . ?
C16 H16C 0.9800 . ?
C10 C13 1.530(4) . ?
C10 C11 1.541(4) . ?
C10 C12 1.534(4) . ?
C45 C46 1.508(4) . ?
C45 C44 1.395(4) . ?
C42 H42 0.9500 . ?
C42 C43 1.374(4) . ?
C29 C30 1.401(4) . ?
C29 C37 1.519(4) . ?
C46 H46 1.0000 . ?
C46 C48 1.536(4) . ?
C46 C47 1.516(5) . ?
C51 H51A 0.9800 . ?
C51 H51B 0.9800 . ?
C51 H51C 0.9800 . ?
C32 H32 0.9500 . ?
C32 C31 1.374(4) . ?
C13 H13A 0.9800 . ?
C13 H13B 0.9800 . ?
C13 H13C 0.9800 . ?
C50 H50A 0.9800 . ?
C50 H50B 0.9800 . ?
C50 H50C 0.9800 . ?
C44 H44 0.9500 . ?
C44 C43 1.376(4) . ?
C31 H31 0.9500 . ?
C31 C30 1.384(4) . ?
C22 H22A 0.9800 . ?
C22 H22B 0.9800 . ?
C22 H22C 0.9800 . ?
C43 H43 0.9500 . ?
C30 H30 0.9500 . ?
C23 H23A 0.9800 . ?
C23 H23B 0.9800 . ?
C23 H23C 0.9800 . ?
C37 H37 1.0000 . ?
C37 C38 1.525(5) . ?
C37 C39 1.523(4) . ?
C36 H36A 0.9800 . ?
C36 H36B 0.9800 . ?
C36 H36C 0.9800 . ?
C24 H24A 0.9800 . ?
C24 H24B 0.9800 . ?
C24 H24C 0.9800 . ?
C11 H11A 0.9800 . ?
C11 H11B 0.9800 . ?
C11 H11C 0.9800 . ?
C12 H12A 0.9800 . ?
C12 H12B 0.9800 . ?
C12 H12C 0.9800 . ?
C35 H35A 0.9800 . ?
C35 H35B 0.9800 . ?
C35 H35C 0.9800 . ?
C48 H48A 0.9800 . ?
C48 H48B 0.9800 . ?
C48 H48C 0.9800 . ?
C1 H1 0.9500 . ?
C1 C5 1.391(5) . ?
C1 C2 1.381(6) . ?
C5 H5 0.9500 . ?
C5 C4 1.397(5) . ?
C4 H4 0.9500 . ?
C4 C3 1.428(5) . ?
C47 H47A 0.9800 . ?
C47 H47B 0.9800 . ?
C47 H47C 0.9800 . ?
C2 H2 0.9500 . ?
C2 C3 1.400(6) . ?
C38 H38A 0.9800 . ?
C38 H38B 0.9800 . ?
C38 H38C 0.9800 . ?
C39 H39A 0.9800 . ?
C39 H39B 0.9800 . ?
C39 H39C 0.9800 . ?
C3 H3 0.9500 . ?

loop_
_geom_torsion_atom_site_label_1
_geom_torsion_atom_site_label_2
_geom_torsion_atom_site_label_3
_geom_torsion_atom_site_label_4
_geom_torsion
_geom_torsion_site_symmetry_1
_geom_torsion_site_symmetry_2
_geom_torsion_site_symmetry_3
_geom_torsion_site_symmetry_4
_geom_torsion_publ_flag
Al01 O003 C6 C7 -5.9(2) . . . . ?
Al01 O003 C6 C14 169.85(17) . . . . ?
Al01 O003 C27 C26 5.3(2) . . . . ?
Al01 O003 C27 C18 -169.48(18) . . . . ?
Al01 N004 C7 C6 3.3(3) . . . . ?
Al01 N004 C7 C8 -175.5(2) . . . . ?
Al01 N004 C28 C33 -86.6(3) . . . . ?
Al01 N004 C28 C29 94.3(3) . . . . ?
Al01 N005 C26 C27 -2.8(3) . . . . ?
Al01 N005 C26 C25 174.6(2) . . . . ?
Al01 N005 C40 C41 95.3(3) . . . . ?
Al01 N005 C40 C45 -82.0(3) . . . . ?
Mg02 Al01 N004 C7 -157.55(16) . . . . ?
Mg02 Al01 N004 C28 4.2(2) . . . . ?
Mg02 Al01 N005 C26 155.13(16) . . . . ?
Mg02 Al01 N005 C40 -12.2(2) . . . . ?
Mg02 C1 C5 C4 64.1(2) . . . . ?
Mg02 C1 C2 C3 -63.7(3) . . . . ?
Mg02 C5 C4 C3 64.2(2) . . . . ?
Mg02 C4 C3 C2 64.5(2) . . . . ?
Mg02 C2 C3 C4 -64.4(2) . . . . ?
O003 Al01 N004 C7 -5.07(17) . . . . ?
O003 Al01 N004 C28 156.7(2) . . . . ?
O003 Al01 N005 C26 4.50(17) . . . . ?
O003 Al01 N005 C40 -162.88(19) . . . . ?
O003 C6 C7 N004 1.9(3) . . . . ?
O003 C6 C7 C8 -179.1(2) . . . . ?
O003 C6 C14 C52 -178.4(2) . . . . ?
O003 C6 C14 C15 0.4(3) . . . . ?
O003 C27 C18 C15 -1.0(3) . . . . ?
O003 C27 C18 C19 178.3(2) . . . . ?
N004 Al01 N005 C26 -59.5(2) . . . . ?
N004 Al01 N005 C40 133.15(18) . . . . ?
N004 C7 C8 C9 175.0(2) . . . . ?
N004 C28 C33 C34 3.5(4) . . . . ?
N004 C28 C33 C32 -177.7(2) . . . . ?
N004 C28 C29 C30 178.7(2) . . . . ?
N004 C28 C29 C37 1.4(4) . . . . ?
N005 Al01 N004 C7 58.9(2) . . . . ?
N005 Al01 N004 C28 -139.35(18) . . . . ?
N005 C26 C27 O003 -1.8(3) . . . . ?
N005 C26 C27 C18 172.6(2) . . . . ?
N005 C26 C25 C20 -174.6(2) . . . . ?
N005 C40 C41 C49 -1.0(4) . . . . ?
N005 C40 C41 C42 179.9(2) . . . . ?
N005 C40 C45 C46 -3.8(4) . . . . ?
N005 C40 C45 C44 178.9(2) . . . . ?
C6 O003 C27 C26 136.5(2) . . . . ?
C6 O003 C27 C18 -38.3(3) . . . . ?
C6 C7 C8 C9 -3.9(4) . . . . ?
C6 C14 C52 C9 -0.4(3) . . . . ?
C6 C14 C15 C18 -37.1(3) . . . . ?
C6 C14 C15 C17 -159.5(2) . . . . ?
C6 C14 C15 C16 79.8(2) . . . . ?
C26 N005 C40 C41 -72.1(3) . . . . ?
C26 N005 C40 C45 110.5(3) . . . . ?
C26 C27 C18 C15 -175.0(2) . . . . ?
C26 C27 C18 C19 4.3(4) . . . . ?
C26 C25 C20 C19 0.1(4) . . . . ?
C26 C25 C20 C21 176.6(2) . . . . ?
C7 N004 C28 C33 75.6(3) . . . . ?
C7 N004 C28 C29 -103.6(3) . . . . ?
C7 C6 C14 C52 -3.3(4) . . . . ?
C7 C6 C14 C15 175.5(2) . . . . ?
C7 C8 C9 C52 0.6(4) . . . . ?
C7 C8 C9 C10 -177.7(2) . . . . ?
C14 C6 C7 N004 -173.5(2) . . . . ?
C14 C6 C7 C8 5.5(4) . . . . ?
C14 C52 C9 C8 1.6(4) . . . . ?
C14 C52 C9 C10 179.9(2) . . . . ?
C27 O003 C6 C7 -137.0(2) . . . . ?
C27 O003 C6 C14 38.7(3) . . . . ?
C27 C26 C25 C20 2.8(3) . . . . ?
C27 C18 C15 C14 37.4(3) . . . . ?
C27 C18 C15 C17 159.7(2) . . . . ?
C27 C18 C15 C16 -80.0(3) . . . . ?
C27 C18 C19 C20 -0.9(3) . . . . ?
C18 C19 C20 C25 -1.1(4) . . . . ?
C18 C19 C20 C21 -177.5(2) . . . . ?
C25 C26 C27 O003 -179.6(2) . . . . ?
C25 C26 C27 C18 -5.2(4) . . . . ?
C25 C20 C21 C22 179.6(2) . . . . ?
C25 C20 C21 C23 58.9(3) . . . . ?
C25 C20 C21 C24 -60.7(3) . . . . ?
C52 C14 C15 C18 141.6(2) . . . . ?
C52 C14 C15 C17 19.3(3) . . . . ?
C52 C14 C15 C16 -101.5(3) . . . . ?
C52 C9 C10 C13 -1.3(4) . . . . ?
C52 C9 C10 C11 -120.9(3) . . . . ?
C52 C9 C10 C12 119.4(3) . . . . ?
C15 C14 C52 C9 -179.1(2) . . . . ?
C15 C18 C19 C20 178.3(2) . . . . ?
C19 C18 C15 C14 -141.9(2) . . . . ?
C19 C18 C15 C17 -19.5(3) . . . . ?
C19 C18 C15 C16 100.8(3) . . . . ?
C19 C20 C21 C22 -4.0(3) . . . . ?
C19 C20 C21 C23 -124.7(3) . . . . ?
C19 C20 C21 C24 115.7(3) . . . . ?
C40 N005 C26 C27 165.2(2) . . . . ?
C40 N005 C26 C25 -17.4(4) . . . . ?
C40 C41 C49 C51 113.6(3) . . . . ?
C40 C41 C49 C50 -122.5(3) . . . . ?
C40 C41 C42 C43 2.2(4) . . . . ?
C40 C45 C46 C48 155.1(3) . . . . ?
C40 C45 C46 C47 -80.3(3) . . . . ?
C40 C45 C44 C43 0.3(4) . . . . ?
C41 C40 C45 C46 178.8(2) . . . . ?
C41 C40 C45 C44 1.6(4) . . . . ?
C41 C42 C43 C44 -0.3(5) . . . . ?
C8 C9 C10 C13 176.9(2) . . . . ?
C8 C9 C10 C11 57.3(3) . . . . ?
C8 C9 C10 C12 -62.4(3) . . . . ?
C28 N004 C7 C6 -160.1(2) . . . . ?
C28 N004 C7 C8 21.0(4) . . . . ?
C28 C33 C34 C36 123.2(3) . . . . ?
C28 C33 C34 C35 -112.4(3) . . . . ?
C28 C33 C32 C31 -0.7(4) . . . . ?
C28 C29 C30 C31 -1.3(5) . . . . ?
C28 C29 C37 C38 99.3(3) . . . . ?
C28 C29 C37 C39 -137.8(3) . . . . ?
C49 C41 C42 C43 -176.9(3) . . . . ?
C33 C28 C29 C30 -0.4(4) . . . . ?
C33 C28 C29 C37 -177.8(3) . . . . ?
C33 C32 C31 C30 -0.9(5) . . . . ?
C34 C33 C32 C31 178.0(3) . . . . ?
C45 C40 C41 C49 176.3(2) . . . . ?
C45 C40 C41 C42 -2.8(4) . . . . ?
C45 C44 C43 C42 -0.9(5) . . . . ?
C42 C41 C49 C51 -67.3(3) . . . . ?
C42 C41 C49 C50 56.6(3) . . . . ?
C29 C28 C33 C34 -177.3(2) . . . . ?
C29 C28 C33 C32 1.4(4) . . . . ?
C46 C45 C44 C43 -176.9(3) . . . . ?
C32 C33 C34 C36 -55.5(3) . . . . ?
C32 C33 C34 C35 68.9(4) . . . . ?
C32 C31 C30 C29 1.9(5) . . . . ?
C44 C45 C46 C48 -27.8(4) . . . . ?
C44 C45 C46 C47 96.9(3) . . . . ?
C30 C29 C37 C38 -78.0(4) . . . . ?
C30 C29 C37 C39 44.9(4) . . . . ?
C37 C29 C30 C31 176.2(3) . . . . ?
C1 C5 C4 Mg02 -64.0(2) . . . . ?
C1 C5 C4 C3 0.2(4) . . . . ?
C1 C2 C3 Mg02 64.0(3) . . . . ?
C1 C2 C3 C4 -0.4(4) . . . . ?
C5 C1 C2 Mg02 64.2(2) . . . . ?
C5 C1 C2 C3 0.5(4) . . . . ?
C5 C4 C3 Mg02 -64.4(2) . . . . ?
C5 C4 C3 C2 0.1(4) . . . . ?
C2 C1 C5 Mg02 -64.5(2) . . . . ?
C2 C1 C5 C4 -0.4(4) . . . . ?
